data_4063453
loop_
_publ_author_name
'Vicente, Jos\'e'
'Abad, Jos\'e Antonio'
'L\'opez-S\'aez, Mar\'ia-Jos\'e'
'Jones, Peter G.'

_publ_section_title
;
 Carbopalladation of Maleate and Fumarate Esters and 1,1-Dimethylallene
 with Ortho-Substituted Aryl Palladium Complexes
;
_journal_issue 2
_journal_name_full Organometallics
_journal_page_first 409
_journal_paper_doi 10.1021/om900957s
_journal_volume 29
_journal_year 2010
_chemical_formula_sum 'C19 H29 F3 N2 O8 Pd S'
_chemical_formula_weight 608.90
_chemical_name_systematic
;

 ?

;
_space_group_IT_number 14
_symmetry_cell_setting monoclinic
_symmetry_space_group_name_Hall '-P 2ybc'
_symmetry_space_group_name_H-M 'P 1 21/c 1'
_atom_sites_solution_hydrogens geom
_atom_sites_solution_primary Patterson
_atom_sites_solution_secondary difmap
_audit_creation_method SHELXL-97
_cell_angle_alpha 90.00
_cell_angle_beta 94.045(4)
_cell_angle_gamma 90.00
_cell_formula_units_Z 4
_cell_length_a 15.6847(12)
_cell_length_b 10.1913(8)
_cell_length_c 15.3249(12)
_cell_measurement_reflns_used 6411
_cell_measurement_temperature 133(2)
_cell_measurement_theta_max 30.4
_cell_measurement_theta_min 2.3
_cell_volume 2443.5(3)
_computing_cell_refinement 'Bruker SAINT'
_computing_data_collection 'Bruker SMART'
_computing_data_reduction 'Bruker SAINT'
_computing_molecular_graphics 'Siemens XP'
_computing_publication_material SHELXL-97
_computing_structure_refinement 'SHELXL-97 (Sheldrick, 1997)'
_computing_structure_solution 'SHELXS-97 (Sheldrick, 1990)'
_diffrn_ambient_temperature 133(2)
_diffrn_detector_area_resol_mean 8.192
_diffrn_measured_fraction_theta_full 0.999
_diffrn_measured_fraction_theta_max 0.999
_diffrn_measurement_device_type 'Bruker SMART 1000 CCD'
_diffrn_measurement_method '\w- & \f-scan'
_diffrn_radiation_monochromator graphite
_diffrn_radiation_source 'fine-focus sealed tube'
_diffrn_radiation_type MoK\a
_diffrn_radiation_wavelength 0.71073
_diffrn_reflns_av_R_equivalents 0.0521
_diffrn_reflns_av_sigmaI/netI 0.0446
_diffrn_reflns_limit_h_max 22
_diffrn_reflns_limit_h_min -22
_diffrn_reflns_limit_k_max 14
_diffrn_reflns_limit_k_min -14
_diffrn_reflns_limit_l_max 21
_diffrn_reflns_limit_l_min -21
_diffrn_reflns_number 42892
_diffrn_reflns_theta_full 30.00
_diffrn_reflns_theta_max 30.03
_diffrn_reflns_theta_min 1.30
_exptl_absorpt_coefficient_mu 0.914
_exptl_absorpt_correction_T_max 0.9529
_exptl_absorpt_correction_T_min 0.8453
_exptl_absorpt_correction_type numerical
_exptl_absorpt_process_details XPREP
_exptl_crystal_colour yellow
_exptl_crystal_density_diffrn 1.655
_exptl_crystal_density_method 'not measured'
_exptl_crystal_description plate
_exptl_crystal_F_000 1240
_exptl_crystal_size_max 0.25
_exptl_crystal_size_mid 0.25
_exptl_crystal_size_min 0.04
_refine_diff_density_max 0.842
_refine_diff_density_min -0.394
_refine_diff_density_rms 0.084
_refine_ls_extinction_method none
_refine_ls_goodness_of_fit_ref 0.998
_refine_ls_hydrogen_treatment 'OH free; C4, C6 as rigid methyls, others riding'
_refine_ls_matrix_type full
_refine_ls_number_parameters 368
_refine_ls_number_reflns 7137
_refine_ls_number_restraints 168
_refine_ls_restrained_S_all 0.988
_refine_ls_R_factor_all 0.0474
_refine_ls_R_factor_gt 0.0270
_refine_ls_shift/su_max 0.002
_refine_ls_shift/su_mean 0.000
_refine_ls_structure_factor_coef Fsqd
_refine_ls_weighting_details 'calc w=1/[\s^2^(Fo^2^)+(0.0298P)^2^] where P=(Fo^2^+2Fc^2^)/3'
_refine_ls_weighting_scheme calc
_refine_ls_wR_factor_gt 0.0576
_refine_ls_wR_factor_ref 0.0627
_reflns_number_gt 5381
_reflns_number_total 7137
_reflns_threshold_expression >2sigma(I)
_cod_data_source_file om900957s_si_002.cif
_cod_data_source_block jaya
_cod_original_sg_symbol_H-M 'P 21/c'
_cod_database_code 4063453

loop_
_symmetry_equiv_pos_as_xyz
'x, y, z'
'-x, y+1/2, -z+1/2'
'-x, -y, -z'
'x, -y-1/2, z-1/2'

loop_
_atom_site_label
_atom_site_type_symbol
_atom_site_fract_x
_atom_site_fract_y
_atom_site_fract_z
_atom_site_U_iso_or_equiv
_atom_site_adp_type
_atom_site_occupancy
_atom_site_symmetry_multiplicity
_atom_site_calc_flag
_atom_site_refinement_flags
_atom_site_disorder_assembly
_atom_site_disorder_group
Pd Pd 0.231348(9) 0.169863(13) 0.525970(9) 0.01355(4) Uani 1 1 d . A .
O1 O 0.31160(8) 0.26514(13) 0.44539(8) 0.0169(3) Uani 1 1 d . . .
O2 O 0.44372(9) 0.34690(13) 0.45081(9) 0.0213(3) Uani 1 1 d . . .
O3 O 0.38919(9) -0.04384(13) 0.45630(9) 0.0216(3) Uani 1 1 d . . .
O4 O 0.31929(9) -0.14047(12) 0.56255(9) 0.0220(3) Uani 1 1 d . . .
O5 O 0.31107(9) 0.38509(15) 0.62633(10) 0.0239(3) Uani 1 1 d . . .
H05 H 0.2795(17) 0.415(3) 0.6546(17) 0.039(8) Uiso 1 1 d . . .
C1 C 0.34384(12) 0.08684(17) 0.57466(12) 0.0147(4) Uani 1 1 d . . .
H1 H 0.3423 0.0677 0.6385 0.018 Uiso 1 1 calc R . .
C2 C 0.41458(12) 0.18780(17) 0.55814(12) 0.0142(4) Uani 1 1 d . . .
H2 H 0.4658 0.1374 0.5419 0.017 Uiso 1 1 calc R . .
C3 C 0.35428(12) -0.03556(17) 0.52418(12) 0.0156(4) Uani 1 1 d . . .
C4 C 0.32595(15) -0.26495(19) 0.51848(15) 0.0305(5) Uani 1 1 d . . .
H4A H 0.3050 -0.2556 0.4570 0.037 Uiso 1 1 calc R . .
H4B H 0.2915 -0.3307 0.5467 0.037 Uiso 1 1 calc R . .
H4C H 0.3858 -0.2931 0.5218 0.037 Uiso 1 1 calc R . .
C5 C 0.38495(12) 0.27001(17) 0.48033(12) 0.0154(4) Uani 1 1 d . . .
C6 C 0.41818(14) 0.4282(2) 0.37540(14) 0.0277(5) Uani 1 1 d . . .
H6A H 0.4028 0.3720 0.3248 0.033 Uiso 1 1 calc R . .
H6B H 0.4657 0.4856 0.3621 0.033 Uiso 1 1 calc R . .
H6C H 0.3688 0.4819 0.3884 0.033 Uiso 1 1 calc R . .
C11 C 0.44128(12) 0.26740(17) 0.63955(11) 0.0145(4) Uani 1 1 d . . .
C12 C 0.38528(12) 0.35701(17) 0.67526(13) 0.0168(4) Uani 1 1 d . . .
C13 C 0.40614(13) 0.41483(19) 0.75610(13) 0.0200(4) Uani 1 1 d . . .
H13 H 0.3668 0.4722 0.7811 0.024 Uiso 1 1 calc R . .
C14 C 0.48450(13) 0.38847(19) 0.79997(13) 0.0205(4) Uani 1 1 d . . .
H14 H 0.4986 0.4276 0.8554 0.025 Uiso 1 1 calc R . .
C15 C 0.54275(13) 0.30507(18) 0.76357(13) 0.0201(4) Uani 1 1 d . . .
H15 H 0.5973 0.2896 0.7928 0.024 Uiso 1 1 calc R . .
C16 C 0.52001(12) 0.24466(18) 0.68388(12) 0.0171(4) Uani 1 1 d . . .
H16 H 0.5593 0.1866 0.6593 0.021 Uiso 1 1 calc R . .
N1 N 0.12030(11) 0.26757(17) 0.47026(11) 0.0212(4) Uani 1 1 d U . .
N2 N 0.15057(11) 0.09108(16) 0.61147(11) 0.0223(4) Uani 1 1 d U . .
C21 C 0.0486(8) 0.2207(7) 0.5284(7) 0.0235(16) Uani 0.517(5) 1 d PU A 1
H21A H 0.0041 0.2894 0.5296 0.028 Uiso 0.517(5) 1 calc PR A 1
H21B H 0.0217 0.1404 0.5028 0.028 Uiso 0.517(5) 1 calc PR A 1
C22 C 0.0837(3) 0.1928(4) 0.6195(3) 0.0236(11) Uani 0.517(5) 1 d PU A 1
H22A H 0.1087 0.2731 0.6471 0.028 Uiso 0.517(5) 1 calc PR A 1
H22B H 0.0382 0.1600 0.6554 0.028 Uiso 0.517(5) 1 calc PR A 1
C23 C 0.1311(9) 0.4039(12) 0.4743(6) 0.0227(17) Uani 0.517(5) 1 d PU A 1
H23A H 0.1469 0.4301 0.5348 0.027 Uiso 0.517(5) 1 calc PR A 1
H23B H 0.0775 0.4471 0.4539 0.027 Uiso 0.517(5) 1 calc PR A 1
H23C H 0.1764 0.4299 0.4370 0.027 Uiso 0.517(5) 1 calc PR A 1
C24 C 0.0916(11) 0.210(2) 0.3807(13) 0.018(2) Uani 0.517(5) 1 d PU A 1
H24A H 0.0867 0.1147 0.3854 0.022 Uiso 0.517(5) 1 calc PR A 1
H24B H 0.1338 0.2320 0.3387 0.022 Uiso 0.517(5) 1 calc PR A 1
H24C H 0.0360 0.2474 0.3606 0.022 Uiso 0.517(5) 1 calc PR A 1
C25 C 0.1207(4) -0.0381(7) 0.5914(4) 0.0242(12) Uani 0.517(5) 1 d PU A 1
H25A H 0.1696 -0.0971 0.5876 0.029 Uiso 0.517(5) 1 calc PR A 1
H25B H 0.0866 -0.0374 0.5353 0.029 Uiso 0.517(5) 1 calc PR A 1
H25C H 0.0853 -0.0687 0.6375 0.029 Uiso 0.517(5) 1 calc PR A 1
C26 C 0.1935(3) 0.0833(5) 0.7094(3) 0.0246(10) Uani 0.517(5) 1 d PU A 1
H26A H 0.2150 0.1701 0.7275 0.030 Uiso 0.517(5) 1 calc PR A 1
H26B H 0.2409 0.0206 0.7117 0.030 Uiso 0.517(5) 1 calc PR A 1
H26C H 0.1507 0.0544 0.7490 0.030 Uiso 0.517(5) 1 calc PR A 1
C21' C 0.0544(8) 0.2606(7) 0.5299(7) 0.0185(15) Uani 0.483(5) 1 d PU A 2
H21C H -0.0022 0.2776 0.4993 0.022 Uiso 0.483(5) 1 calc PR A 2
H21D H 0.0644 0.3257 0.5775 0.022 Uiso 0.483(5) 1 calc PR A 2
C22' C 0.0586(3) 0.1231(5) 0.5660(3) 0.0242(12) Uani 0.483(5) 1 d PU A 2
H22C H 0.0451 0.0598 0.5180 0.029 Uiso 0.483(5) 1 calc PR A 2
H22D H 0.0151 0.1127 0.6094 0.029 Uiso 0.483(5) 1 calc PR A 2
C23' C 0.1365(10) 0.4172(13) 0.4508(7) 0.0226(18) Uani 0.483(5) 1 d PU A 2
H23D H 0.1808 0.4251 0.4091 0.027 Uiso 0.483(5) 1 calc PR A 2
H23E H 0.1555 0.4621 0.5054 0.027 Uiso 0.483(5) 1 calc PR A 2
H23F H 0.0835 0.4575 0.4261 0.027 Uiso 0.483(5) 1 calc PR A 2
C24' C 0.1068(13) 0.218(2) 0.3836(15) 0.024(3) Uani 0.483(5) 1 d PU A 2
H24D H 0.1589 0.2290 0.3528 0.029 Uiso 0.483(5) 1 calc PR A 2
H24E H 0.0597 0.2655 0.3525 0.029 Uiso 0.483(5) 1 calc PR A 2
H24F H 0.0924 0.1242 0.3859 0.029 Uiso 0.483(5) 1 calc PR A 2
C25' C 0.1589(3) 0.1463(5) 0.6927(3) 0.0251(11) Uani 0.483(5) 1 d PU A 2
H25D H 0.1591 0.2421 0.6872 0.030 Uiso 0.483(5) 1 calc PR A 2
H25E H 0.2127 0.1173 0.7231 0.030 Uiso 0.483(5) 1 calc PR A 2
H25F H 0.1109 0.1191 0.7262 0.030 Uiso 0.483(5) 1 calc PR A 2
C26' C 0.1488(4) -0.0574(7) 0.6141(5) 0.0210(12) Uani 0.483(5) 1 d PU A 2
H26D H 0.1426 -0.0918 0.5543 0.025 Uiso 0.483(5) 1 calc PR A 2
H26E H 0.1004 -0.0866 0.6463 0.025 Uiso 0.483(5) 1 calc PR A 2
H26F H 0.2022 -0.0899 0.6435 0.025 Uiso 0.483(5) 1 calc PR A 2
S S 0.12144(3) 0.57509(5) 0.71333(3) 0.02102(11) Uani 1 1 d . . .
O6 O 0.03966(9) 0.53578(15) 0.74041(10) 0.0314(4) Uani 1 1 d . . .
O7 O 0.18541(10) 0.47291(15) 0.72157(10) 0.0340(4) Uani 1 1 d . . .
O8 O 0.12104(11) 0.65012(14) 0.63402(10) 0.0342(4) Uani 1 1 d . . .
C99 C 0.15928(17) 0.6907(2) 0.79816(15) 0.0348(6) Uani 1 1 d . . .
F1 F 0.23621(10) 0.73689(16) 0.78417(10) 0.0569(5) Uani 1 1 d . . .
F2 F 0.16408(11) 0.63358(15) 0.87728(9) 0.0515(4) Uani 1 1 d . . .
F3 F 0.10691(12) 0.79291(14) 0.80179(10) 0.0548(5) Uani 1 1 d . . .

loop_
_atom_site_aniso_label
_atom_site_aniso_U_11
_atom_site_aniso_U_22
_atom_site_aniso_U_33
_atom_site_aniso_U_23
_atom_site_aniso_U_13
_atom_site_aniso_U_12
Pd 0.01131(7) 0.01395(6) 0.01550(7) -0.00038(6) 0.00179(5) -0.00104(6)
O1 0.0148(7) 0.0208(7) 0.0153(6) 0.0024(5) 0.0017(5) -0.0002(6)
O2 0.0198(7) 0.0217(7) 0.0229(7) 0.0039(6) 0.0035(6) -0.0057(6)
O3 0.0226(8) 0.0209(7) 0.0220(7) -0.0046(6) 0.0053(6) -0.0004(6)
O4 0.0270(8) 0.0136(6) 0.0249(7) 0.0028(5) -0.0008(6) -0.0030(6)
O5 0.0158(8) 0.0272(8) 0.0283(8) -0.0098(6) -0.0020(6) 0.0057(6)
C1 0.0159(9) 0.0151(8) 0.0132(9) 0.0011(7) 0.0022(7) -0.0008(7)
C2 0.0121(9) 0.0152(8) 0.0153(9) -0.0012(7) 0.0009(7) 0.0007(7)
C3 0.0115(9) 0.0152(8) 0.0195(9) 0.0020(7) -0.0033(7) 0.0016(7)
C4 0.0357(13) 0.0142(9) 0.0403(13) -0.0004(9) -0.0072(11) -0.0031(9)
C5 0.0174(10) 0.0148(8) 0.0146(9) -0.0034(7) 0.0053(7) -0.0010(8)
C6 0.0301(12) 0.0244(10) 0.0290(12) 0.0103(9) 0.0060(9) -0.0034(9)
C11 0.0142(9) 0.0145(8) 0.0150(9) -0.0012(7) 0.0019(7) -0.0022(7)
C12 0.0141(9) 0.0162(9) 0.0199(9) -0.0006(7) 0.0004(7) -0.0015(7)
C13 0.0202(10) 0.0180(9) 0.0223(10) -0.0053(8) 0.0050(8) -0.0015(8)
C14 0.0250(11) 0.0220(9) 0.0144(9) -0.0026(8) 0.0008(8) -0.0033(9)
C15 0.0188(10) 0.0218(10) 0.0189(9) 0.0006(7) -0.0034(8) -0.0016(8)
C16 0.0165(10) 0.0166(9) 0.0184(9) 0.0003(7) 0.0021(7) -0.0005(8)
N1 0.0159(9) 0.0257(9) 0.0218(9) -0.0031(7) -0.0010(7) 0.0008(7)
N2 0.0196(9) 0.0176(8) 0.0309(10) 0.0044(7) 0.0096(7) -0.0002(7)
C21 0.014(3) 0.020(4) 0.037(3) 0.003(3) 0.007(2) 0.003(3)
C22 0.022(2) 0.024(2) 0.026(2) 0.0003(16) 0.0112(17) 0.0011(16)
C23 0.023(3) 0.024(3) 0.020(5) 0.005(3) -0.004(3) 0.006(2)
C24 0.010(5) 0.029(4) 0.016(3) -0.008(3) -0.005(3) 0.001(4)
C25 0.021(3) 0.020(3) 0.031(3) 0.004(2) 0.001(2) -0.006(2)
C26 0.027(2) 0.033(2) 0.0147(19) 0.0007(18) 0.0039(17) -0.003(2)
C21' 0.017(3) 0.015(4) 0.023(3) 0.004(3) 0.001(2) 0.002(3)
C22' 0.015(2) 0.030(2) 0.027(2) 0.0045(19) 0.0036(17) -0.0039(18)
C23' 0.034(4) 0.016(3) 0.018(5) 0.003(3) 0.000(4) 0.001(2)
C24' 0.015(6) 0.030(4) 0.026(4) 0.003(3) -0.012(4) -0.004(4)
C25' 0.026(3) 0.032(3) 0.018(2) -0.0015(19) 0.0026(18) -0.004(2)
C26' 0.021(4) 0.019(3) 0.024(3) 0.002(2) 0.004(2) -0.008(2)
S 0.0211(3) 0.0194(2) 0.0230(3) -0.00088(19) 0.0048(2) 0.0023(2)
O6 0.0194(8) 0.0345(9) 0.0409(9) -0.0024(7) 0.0048(7) -0.0004(7)
O7 0.0297(9) 0.0319(8) 0.0418(9) 0.0041(7) 0.0126(7) 0.0123(7)
O8 0.0489(11) 0.0292(8) 0.0247(8) 0.0026(6) 0.0043(7) 0.0012(7)
C99 0.0421(15) 0.0349(13) 0.0276(12) -0.0027(10) 0.0048(11) -0.0117(11)
F1 0.0514(10) 0.0688(11) 0.0502(10) -0.0019(8) 0.0008(8) -0.0356(9)
F2 0.0709(12) 0.0593(10) 0.0235(7) 0.0004(7) -0.0030(7) -0.0205(9)
F3 0.0856(13) 0.0286(7) 0.0524(10) -0.0140(7) 0.0211(9) 0.0014(8)

loop_
_atom_type_symbol
_atom_type_description
_atom_type_scat_dispersion_real
_atom_type_scat_dispersion_imag
_atom_type_scat_source
C C 0.0033 0.0016 'International Tables Vol C Tables 4.2.6.8 and 6.1.1.4'
H H 0.0000 0.0000 'International Tables Vol C Tables 4.2.6.8 and 6.1.1.4'
N N 0.0061 0.0033 'International Tables Vol C Tables 4.2.6.8 and 6.1.1.4'
O O 0.0106 0.0060 'International Tables Vol C Tables 4.2.6.8 and 6.1.1.4'
F F 0.0171 0.0103 'International Tables Vol C Tables 4.2.6.8 and 6.1.1.4'
S S 0.1246 0.1234 'International Tables Vol C Tables 4.2.6.8 and 6.1.1.4'
Pd Pd -0.9988 1.0072 'International Tables Vol C Tables 4.2.6.8 and 6.1.1.4'

loop_
_exptl_crystal_face_index_h
_exptl_crystal_face_index_k
_exptl_crystal_face_index_l
_exptl_crystal_face_perp_dist
0.00 0.00 1.00 0.0900
0.00 0.00 -1.00 0.0950
1.00 0.00 0.00 0.0230
-1.00 0.00 0.00 0.0320
1.00 -1.00 0.00 0.0720
-1.00 1.00 0.00 0.1100
-1.00 -1.00 0.00 0.0840
1.00 1.00 0.00 0.0900

loop_
_geom_angle_atom_site_label_1
_geom_angle_atom_site_label_2
_geom_angle_atom_site_label_3
_geom_angle
_geom_angle_site_symmetry_1
_geom_angle_site_symmetry_3
_geom_angle_publ_flag
C1 Pd N2 99.24(7) . . ?
C1 Pd O1 82.33(6) . . ?
N2 Pd O1 174.88(6) . . ?
C1 Pd N1 175.41(7) . . ?
N2 Pd N1 85.10(7) . . ?
O1 Pd N1 93.21(6) . . ?
C5 O1 Pd 110.34(11) . . ?
C5 O2 C6 116.91(16) . . ?
C3 O4 C4 116.44(16) . . ?
C3 C1 C2 111.54(15) . . ?
C3 C1 Pd 106.34(12) . . ?
C2 C1 Pd 105.95(12) . . ?
C5 C2 C11 113.88(14) . . ?
C5 C2 C1 108.37(15) . . ?
C11 C2 C1 112.29(14) . . ?
O3 C3 O4 122.61(17) . . ?
O3 C3 C1 125.41(17) . . ?
O4 C3 C1 111.98(15) . . ?
O1 C5 O2 121.94(17) . . ?
O1 C5 C2 123.21(16) . . ?
O2 C5 C2 114.84(17) . . ?
C16 C11 C12 118.54(16) . . ?
C16 C11 C2 119.78(16) . . ?
C12 C11 C2 121.50(17) . . ?
O5 C12 C13 122.47(17) . . ?
O5 C12 C11 116.96(16) . . ?
C13 C12 C11 120.57(18) . . ?
C14 C13 C12 119.70(18) . . ?
C13 C14 C15 120.57(18) . . ?
C16 C15 C14 119.13(19) . . ?
C11 C16 C15 121.36(18) . . ?
C23 N1 C24' 113.9(11) . . ?
C23 N1 C21' 96.4(5) . . ?
C24' N1 C21' 120.8(9) . . ?
C23 N1 C24 116.4(9) . . ?
C24' N1 C24 8.8(15) . . ?
C21' N1 C24 112.0(8) . . ?
C23 N1 C21 111.6(6) . . ?
C24' N1 C21 111.0(10) . . ?
C21' N1 C21 15.2(5) . . ?
C24 N1 C21 102.6(8) . . ?
C23 N1 C23' 13.8(7) . . ?
C24' N1 C23' 100.6(11) . . ?
C21' N1 C23' 107.6(6) . . ?
C24 N1 C23' 103.9(10) . . ?
C21 N1 C23' 122.5(6) . . ?
C23 N1 Pd 110.7(6) . . ?
C24' N1 Pd 105.7(9) . . ?
C21' N1 Pd 109.1(5) . . ?
C24 N1 Pd 111.2(7) . . ?
C21 N1 Pd 103.3(4) . . ?
C23' N1 Pd 112.9(6) . . ?
C25' N2 C25 125.9(4) . . ?
C25' N2 C22 70.1(3) . . ?
C25 N2 C22 116.1(3) . . ?
C25' N2 C26' 112.8(3) . . ?
C25 N2 C26' 22.4(2) . . ?
C22 N2 C26' 132.9(3) . . ?
C25' N2 C22' 109.9(3) . . ?
C25 N2 C22' 79.7(3) . . ?
C22 N2 C22' 43.1(2) . . ?
C26' N2 C22' 101.5(3) . . ?
C25' N2 C26 32.7(2) . . ?
C25 N2 C26 105.4(3) . . ?
C22 N2 C26 102.1(3) . . ?
C26' N2 C26 86.1(3) . . ?
C22' N2 C26 136.7(3) . . ?
C25' N2 Pd 113.5(2) . . ?
C25 N2 Pd 115.7(3) . . ?
C22 N2 Pd 104.54(17) . . ?
C26' N2 Pd 115.0(3) . . ?
C22' N2 Pd 102.84(17) . . ?
C26 N2 Pd 112.37(18) . . ?
C22 C21 N1 111.1(8) . . ?
N2 C22 C21 105.8(5) . . ?
N1 C21' C22' 105.5(7) . . ?
C21' C22' N2 111.5(5) . . ?
O6 S O8 116.33(10) . . ?
O6 S O7 113.79(9) . . ?
O8 S O7 114.79(9) . . ?
O6 S C99 103.14(10) . . ?
O8 S C99 103.96(10) . . ?
O7 S C99 102.38(11) . . ?
F1 C99 F3 107.5(2) . . ?
F1 C99 F2 107.8(2) . . ?
F3 C99 F2 107.3(2) . . ?
F1 C99 S 111.60(16) . . ?
F3 C99 S 111.41(18) . . ?
F2 C99 S 110.99(16) . . ?

loop_
_geom_bond_atom_site_label_1
_geom_bond_atom_site_label_2
_geom_bond_distance
_geom_bond_site_symmetry_2
_geom_bond_publ_flag
Pd C1 2.0494(19) . ?
Pd N2 2.0496(16) . ?
Pd O1 2.0668(12) . ?
Pd N1 2.1318(17) . ?
O1 C5 1.235(2) . ?
O2 C5 1.314(2) . ?
O2 C6 1.455(2) . ?
O3 C3 1.212(2) . ?
O4 C3 1.355(2) . ?
O4 C4 1.445(2) . ?
O5 C12 1.370(2) . ?
C1 C3 1.483(2) . ?
C1 C2 1.547(2) . ?
C2 C5 1.504(3) . ?
C2 C11 1.522(2) . ?
C11 C16 1.386(3) . ?
C11 C12 1.404(3) . ?
C12 C13 1.390(3) . ?
C13 C14 1.385(3) . ?
C14 C15 1.393(3) . ?
C15 C16 1.392(3) . ?
N1 C23 1.400(12) . ?
N1 C24' 1.42(2) . ?
N1 C21' 1.430(12) . ?
N1 C24 1.530(18) . ?
N1 C21 1.558(10) . ?
N1 C23' 1.578(12) . ?
N2 C25' 1.364(5) . ?
N2 C25 1.424(7) . ?
N2 C22 1.486(4) . ?
N2 C26' 1.514(7) . ?
N2 C22' 1.591(5) . ?
N2 C26 1.603(5) . ?
C21 C22 1.491(12) . ?
C21' C22' 1.506(8) . ?
S O6 1.4329(15) . ?
S O8 1.4357(15) . ?
S O7 1.4455(15) . ?
S C99 1.823(2) . ?
C99 F1 1.326(3) . ?
C99 F3 1.330(3) . ?
C99 F2 1.342(3) . ?

loop_
_geom_hbond_atom_site_label_D
_geom_hbond_atom_site_label_H
_geom_hbond_atom_site_label_A
_geom_hbond_distance_DH
_geom_hbond_distance_HA
_geom_hbond_distance_DA
_geom_hbond_angle_DHA
_geom_hbond_site_symmetry_A
O5 H05 O7 0.75(3) 1.95(3) 2.687(2) 171(3) .
C2 H2 O3 1.00 2.46 3.431(2) 162.4 3_656
C16 H16 O3 0.95 2.47 3.356(2) 154.7 3_656
C14 H14 O3 0.95 2.67 3.315(2) 125.8 4_566
C15 H15 O4 0.95 2.59 3.358(2) 137.8 2_656
